data_7714836
loop_
_publ_author_name
'Lal, Sohan'
'Staples, Richard J.'
'Shreeve, Jean'ne M.'

_publ_section_title
;
 Nitroiminotriazole (NIT) based potential solid propellants: synthesis,
 characterization, and applications.
;
_journal_issue 3
_journal_name_full 'Dalton transactions (Cambridge, England : 2003)'
_journal_page_first 903
_journal_page_last 907
_journal_paper_doi 10.1039/d3dt03954d
_journal_volume 53
_journal_year 2024
_chemical_formula_moiety 'C6 H12 N4 O2'
_chemical_formula_sum 'C6 H12 N4 O2'
_chemical_formula_weight 172.20
_chemical_melting_point 423
_space_group_crystal_system monoclinic
_space_group_IT_number 14
_space_group_name_Hall '-P 2yn'
_space_group_name_H-M_alt 'P 1 21/n 1'
_atom_sites_solution_hydrogens mixed
_atom_sites_solution_primary dual
_audit_creation_date 2022-01-31
_audit_creation_method
;
Olex2 1.5
(compiled 2021.12.09 svn.r5202d8cf for OlexSys, GUI svn.r6439)
;
_audit_update_record
;
2023-09-20 deposited with the CCDC.	2023-12-22 downloaded from the CCDC.
;
_cell_angle_alpha 90
_cell_angle_beta 94.2689(9)
_cell_angle_gamma 90
_cell_formula_units_Z 4
_cell_length_a 7.80690(8)
_cell_length_b 5.75687(6)
_cell_length_c 17.86698(18)
_cell_measurement_reflns_used 5130
_cell_measurement_temperature 99.99(10)
_cell_measurement_theta_max 76.8210
_cell_measurement_theta_min 4.9530
_cell_volume 800.773(14)
_computing_cell_refinement 'CrysAlisPro 1.171.41.123a (Rigaku OD, 2022)'
_computing_data_collection 'CrysAlisPro 1.171.41.123a (Rigaku OD, 2022)'
_computing_data_reduction 'CrysAlisPro 1.171.41.123a (Rigaku OD, 2022)'
_computing_molecular_graphics 'Olex2 1.5 (Dolomanov et al., 2009)'
_computing_publication_material 'Olex2 1.5 (Dolomanov et al., 2009)'
_computing_structure_refinement 'SHELXL 2018/3 (Sheldrick, 2015)'
_computing_structure_solution 'SHELXT  (Sheldrick, 2015)'
_diffrn_ambient_environment N~2~
_diffrn_ambient_temperature 99.99(10)
_diffrn_detector 'Hybrid Pixel Array Detector'
_diffrn_detector_area_resol_mean 10.0000
_diffrn_detector_type HyPix
_diffrn_measured_fraction_theta_full 0.999
_diffrn_measured_fraction_theta_max 0.950
_diffrn_measurement_details
;
List of Runs (angles in degrees, time in seconds):

  # Type    Start    End  Width  t~exp~   \w     \q     \k     \f   Frames
#--------------------------------------------------------------------------
  1  \w    -17.00  13.00   0.50    0.05    --   47.62 -19.00  30.00   60
  2  \w    -25.00  23.00   0.50    0.05    --   47.62 -19.00 -30.00   96
  3  \w    -23.00   2.00   0.50    0.05    --   47.62 -19.00-180.00   50
  4  \w    114.00 178.00   0.50    0.08    --  107.19  37.00-180.00  128
  5  \w    132.00 157.00   0.50    0.08    --  107.19  57.00 -30.00   50
  6  \w     37.00  62.00   0.50    0.08    --  107.19 -57.00 -60.00   50
  7  \w     65.00 104.00   0.50    0.08    --  107.19 -99.00-120.00   78
  8  \w     76.00 101.00   0.50    0.08    --  107.19-125.00  30.00   50
  9  \w     43.00  71.00   0.50    0.08    --  107.19-125.00  30.00   56
 10  \w     71.00 104.00   0.50    0.08    --  107.19 -99.00 -60.00   66
 11  \w     64.00 104.00   0.50    0.08    --  107.19 -99.00-180.00   80
 12  \w     74.00 100.00   0.50    0.08    --  107.19 -99.00 120.00   52
 13  \w     77.00 105.00   0.50    0.08    --  107.19 -77.00 150.00   56
 14  \w     36.00  62.00   0.50    0.08    --  107.19 -77.00 150.00   52
 15  \w     35.00  85.00   0.50    0.08    --  107.19 -99.00 150.00  100
 16  \w     50.00 104.00   0.50    0.08    --  107.19 -99.00  60.00  108
 17  \w     43.00  90.00   0.50    0.08    --  107.19 -99.00  30.00   94
 18  \w    -24.00  16.00   0.50    0.05    --  -47.62  19.00-180.00   80
 19  \w    -69.00   0.00   0.50    0.05    --  -47.62  77.00-180.00  138
 20  \w    -61.00  -9.00   0.50    0.05    --  -47.62  57.00  60.00  104
 21  \w    -43.00  26.00   0.50    0.05    --  -47.62  37.00 120.00  138
 22  \w    -67.00 -26.00   0.50    0.08    --  -91.75  57.00 -30.00   82
 23  \w    -67.00 -32.00   0.50    0.08    --  -91.75  57.00 -60.00   70
 24  \w    -65.00 -25.00   0.50    0.08    --  -91.75  57.00-120.00   80
 25  \w    -46.00 -20.00   0.50    0.08    --  -91.75  57.00-180.00   52
 26  \w   -148.00-123.00   0.50    0.08    --  -91.75 -37.00 -60.00   50
 27  \w   -156.00-131.00   0.50    0.08    --  -91.75 -57.00-120.00   50
 28  \w   -162.00-127.00   0.50    0.08    --  -91.75 -57.00-150.00   70
 29  \w   -163.00-128.00   0.50    0.08    --  -91.75 -57.00-180.00   70
 30  \w   -159.00-131.00   0.50    0.08    --  -91.75 -57.00 -90.00   56
 31  \w   -163.00-130.00   0.50    0.08    --  -91.75 -57.00 -60.00   66
 32  \w   -160.00-131.00   0.50    0.08    --  -91.75 -57.00 -30.00   58
 33  \w   -163.00-138.00   0.50    0.08    --  -91.75 -77.00 120.00   50
 34  \w   -150.00-114.00   0.50    0.08    --  -91.75-125.00 120.00   72
 35  \w   -163.00-137.00   0.50    0.08    --  -91.75 -99.00 -30.00   52
;
_diffrn_measurement_device 'four-circle diffractometer'
_diffrn_measurement_device_type 'XtaLAB Synergy, Dualflex, HyPix'
_diffrn_measurement_method '\w scans'
_diffrn_orient_matrix_type 'CrysAlisPro convention (1999,Acta A55,543-557)'
_diffrn_orient_matrix_UB_11 0.0015288000
_diffrn_orient_matrix_UB_12 0.0340815000
_diffrn_orient_matrix_UB_13 -0.0854679000
_diffrn_orient_matrix_UB_21 -0.1233101000
_diffrn_orient_matrix_UB_22 0.2077335000
_diffrn_orient_matrix_UB_23 0.0041367000
_diffrn_orient_matrix_UB_31 0.1547804000
_diffrn_orient_matrix_UB_32 0.1652005000
_diffrn_orient_matrix_UB_33 0.0123958000
_diffrn_radiation_monochromator mirror
_diffrn_radiation_probe x-ray
_diffrn_radiation_type 'Cu K\a'
_diffrn_radiation_wavelength 1.54184
_diffrn_reflns_av_R_equivalents 0.0245
_diffrn_reflns_av_unetI/netI 0.0195
_diffrn_reflns_Laue_measured_fraction_full 0.999
_diffrn_reflns_Laue_measured_fraction_max 0.950
_diffrn_reflns_limit_h_max 9
_diffrn_reflns_limit_h_min -7
_diffrn_reflns_limit_k_max 6
_diffrn_reflns_limit_k_min -5
_diffrn_reflns_limit_l_max 22
_diffrn_reflns_limit_l_min -22
_diffrn_reflns_number 7110
_diffrn_reflns_point_group_measured_fraction_full 0.999
_diffrn_reflns_point_group_measured_fraction_max 0.950
_diffrn_reflns_theta_full 67.684
_diffrn_reflns_theta_max 76.992
_diffrn_reflns_theta_min 4.964
_diffrn_source 'micro-focus sealed X-ray tube'
_diffrn_source_current 1
_diffrn_source_type 'PhotonJet (Cu) X-ray Source'
_diffrn_source_voltage 50
_exptl_absorpt_coefficient_mu 0.923
_exptl_absorpt_correction_T_max 1.000
_exptl_absorpt_correction_T_min 0.677
_exptl_absorpt_correction_type gaussian
_exptl_absorpt_process_details
;
CrysAlisPro 1.171.41.123a (Rigaku Oxford Diffraction, 2022)
Numerical absorption correction based on gaussian integration over
a multifaceted crystal model
Empirical absorption correction using spherical harmonics,
implemented in SCALE3 ABSPACK scaling algorithm.
;
_exptl_crystal_colour colourless
_exptl_crystal_colour_primary colourless
_exptl_crystal_density_diffrn 1.428
_exptl_crystal_description block
_exptl_crystal_F_000 368
_exptl_crystal_recrystallization_method 'Re-crystallisation from solvent: Methanol'
_exptl_crystal_size_max 0.236
_exptl_crystal_size_mid 0.187
_exptl_crystal_size_min 0.064
_refine_diff_density_max 0.205
_refine_diff_density_min -0.266
_refine_diff_density_rms 0.052
_refine_ls_extinction_method none
_refine_ls_goodness_of_fit_ref 1.074
_refine_ls_hydrogen_treatment mixed
_refine_ls_matrix_type full
_refine_ls_number_parameters 125
_refine_ls_number_reflns 1607
_refine_ls_number_restraints 0
_refine_ls_restrained_S_all 1.074
_refine_ls_R_factor_all 0.0335
_refine_ls_R_factor_gt 0.0325
_refine_ls_shift/su_max 0.000
_refine_ls_shift/su_mean 0.000
_refine_ls_structure_factor_coef Fsqd
_refine_ls_weighting_details 'w=1/[\s^2^(Fo^2^)+(0.0402P)^2^+0.3186P] where P=(Fo^2^+2Fc^2^)/3'
_refine_ls_weighting_scheme calc
_refine_ls_wR_factor_gt 0.0812
_refine_ls_wR_factor_ref 0.0820
_reflns_Friedel_coverage 0.000
_reflns_number_gt 1532
_reflns_number_total 1607
_reflns_threshold_expression 'I > 2\s(I)'
_cod_data_source_file d3dt03954d2.cif
_cod_data_source_block js122f
_cod_depositor_comments 'Adding full bibliography for 7714833--7714836.cif.'
_cod_database_code 7714836
_shelx_shelxl_version_number 2018/3
_chemical_oxdiff_formula C6H12N4O2
_chemical_oxdiff_usercomment SOHAN-45
_shelx_space_group_comment
;
The symmetry employed for this shelxl refinement is uniquely defined
by the following loop, which should always be used as a source of
symmetry information in preference to the above space-group names.
They are only intended as comments.
;
_shelx_estimated_absorpt_t_max 0.943
_shelx_estimated_absorpt_t_min 0.812
_olex2_refinement_description
;
1. Fixed Uiso
 At 1.2 times of:
  All C(H,H) groups
2.a Secondary CH2 refined with riding coordinates:
 C3(H3A,H3B), C4(H4A,H4B), C5(H5A,H5B), C6(H6A,H6B)
;
_olex2_diffrn_ambient_temperature_device 'Oxford Cryosystems'
_olex2_exptl_crystal_mounting_method 'The crystal was mounted on a nylon loop with paratone oil'
_olex2_submission_original_sample_id SOHAN-45
_olex2_submission_special_instructions 'No special instructions were received'
_oxdiff_exptl_absorpt_empirical_details
;
Empirical correction (ABSPACK) includes:
- Absorption correction using spherical harmonics
- Frame scaling
;
_oxdiff_exptl_absorpt_empirical_full_max 1.212
_oxdiff_exptl_absorpt_empirical_full_min 0.863

loop_
_space_group_symop_operation_xyz
'x, y, z'
'-x+1/2, y+1/2, -z+1/2'
'-x, -y, -z'
'x-1/2, -y-1/2, z-1/2'

loop_
_atom_site_label
_atom_site_type_symbol
_atom_site_fract_x
_atom_site_fract_y
_atom_site_fract_z
_atom_site_U_iso_or_equiv
_atom_site_adp_type
_atom_site_occupancy
_atom_site_site_symmetry_order
_atom_site_calc_flag
_atom_site_refinement_flags_posn
_atom_site_refinement_flags_adp
_atom_site_refinement_flags_occupancy
_atom_site_disorder_assembly
_atom_site_disorder_group
O1 O 0.26858(10) 1.06635(14) 0.49942(4) 0.0182(2) Uani 1 1 d . . . . .
H1 H 0.353(2) 1.149(3) 0.5216(10) 0.036(4) Uiso 1 1 d . . . . .
O2 O 0.61180(10) 0.16293(15) 0.16274(4) 0.0186(2) Uani 1 1 d . . . . .
H2 H 0.719(2) 0.141(3) 0.1554(10) 0.034(4) Uiso 1 1 d . . . . .
N1 N 0.29133(11) 0.43906(16) 0.37024(5) 0.0128(2) Uani 1 1 d . . . . .
N2 N 0.14784(12) 0.29132(17) 0.35837(5) 0.0158(2) Uani 1 1 d . . . . .
H2A H 0.053(2) 0.383(3) 0.3535(8) 0.024(4) Uiso 1 1 d . . . . .
H2B H 0.144(2) 0.198(3) 0.3989(9) 0.026(4) Uiso 1 1 d . . . . .
N3 N 0.47698(11) 0.69288(16) 0.41718(5) 0.0153(2) Uani 1 1 d . . . . .
N4 N 0.54391(11) 0.58506(16) 0.35564(5) 0.0156(2) Uani 1 1 d . . . . .
C1 C 0.32519(13) 0.60273(19) 0.42498(6) 0.0131(2) Uani 1 1 d . . . . .
C2 C 0.43040(13) 0.43396(19) 0.32853(6) 0.0143(2) Uani 1 1 d . . . . .
C3 C 0.20316(13) 0.65999(19) 0.48271(6) 0.0146(2) Uani 1 1 d . . . . .
H3A H 0.180916 0.517785 0.511602 0.018 Uiso 1 1 calc R U . . .
H3B H 0.092694 0.710581 0.457036 0.018 Uiso 1 1 calc R U . . .
C4 C 0.26831(14) 0.84891(19) 0.53687(6) 0.0162(2) Uani 1 1 d . . . . .
H4A H 0.193703 0.857840 0.579222 0.019 Uiso 1 1 calc R U . . .
H4B H 0.386227 0.810847 0.557431 0.019 Uiso 1 1 calc R U . . .
C5 C 0.44574(14) 0.2740(2) 0.26388(6) 0.0189(3) Uani 1 1 d . . . . .
H5A H 0.343132 0.291078 0.228283 0.023 Uiso 1 1 calc R U . . .
H5B H 0.449330 0.111686 0.282202 0.023 Uiso 1 1 calc R U . . .
C6 C 0.60523(14) 0.3227(2) 0.22331(6) 0.0166(2) Uani 1 1 d . . . . .
H6A H 0.602014 0.483880 0.203931 0.020 Uiso 1 1 calc R U . . .
H6B H 0.708792 0.305269 0.258340 0.020 Uiso 1 1 calc R U . . .

loop_
_atom_site_aniso_label
_atom_site_aniso_U_11
_atom_site_aniso_U_22
_atom_site_aniso_U_33
_atom_site_aniso_U_23
_atom_site_aniso_U_13
_atom_site_aniso_U_12
O1 0.0202(4) 0.0131(4) 0.0207(4) 0.0004(3) -0.0031(3) -0.0029(3)
O2 0.0124(4) 0.0262(5) 0.0175(4) -0.0065(3) 0.0026(3) 0.0008(3)
N1 0.0108(4) 0.0137(5) 0.0140(4) -0.0003(3) 0.0010(3) -0.0026(3)
N2 0.0120(4) 0.0167(5) 0.0186(5) -0.0009(4) 0.0005(3) -0.0056(4)
N3 0.0140(4) 0.0163(5) 0.0156(4) -0.0017(3) 0.0025(3) -0.0014(3)
N4 0.0140(4) 0.0171(5) 0.0158(4) -0.0014(3) 0.0030(3) -0.0011(3)
C1 0.0135(5) 0.0120(5) 0.0136(5) 0.0005(4) 0.0000(4) -0.0006(4)
C2 0.0128(5) 0.0161(5) 0.0140(5) 0.0009(4) 0.0017(4) 0.0001(4)
C3 0.0141(5) 0.0141(5) 0.0160(5) -0.0010(4) 0.0036(4) -0.0024(4)
C4 0.0188(5) 0.0150(5) 0.0148(5) -0.0002(4) 0.0024(4) -0.0020(4)
C5 0.0174(5) 0.0217(6) 0.0182(5) -0.0056(4) 0.0046(4) -0.0037(4)
C6 0.0145(5) 0.0177(6) 0.0177(5) -0.0031(4) 0.0025(4) 0.0007(4)

loop_
_atom_type_symbol
_atom_type_description
_atom_type_scat_dispersion_real
_atom_type_scat_dispersion_imag
_atom_type_scat_source
C C 0.0181 0.0091 'International Tables Vol C Tables 4.2.6.8 and 6.1.1.4'
H H 0.0000 0.0000 'International Tables Vol C Tables 4.2.6.8 and 6.1.1.4'
N N 0.0311 0.0180 'International Tables Vol C Tables 4.2.6.8 and 6.1.1.4'
O O 0.0492 0.0322 'International Tables Vol C Tables 4.2.6.8 and 6.1.1.4'

loop_
_exptl_crystal_face_index_h
_exptl_crystal_face_index_k
_exptl_crystal_face_index_l
_exptl_crystal_face_perp_dist
1 0 0 0.0700
-1 0 0 0.1170
0 1 0 0.1144
0 -1 0 0.1211
0 0 -1 0.0364
0 0 1 0.0268
-1 -1 0 0.1331
-1 0 1 0.1112
1 0 -1 0.0723

loop_
_geom_angle_atom_site_label_1
_geom_angle_atom_site_label_2
_geom_angle_atom_site_label_3
_geom_angle
_geom_angle_site_symmetry_1
_geom_angle_site_symmetry_3
_geom_angle_publ_flag
C4 O1 H1 107.0(11) . . ?
C6 O2 H2 107.4(11) . . ?
C1 N1 N2 129.16(9) . . ?
C2 N1 N2 124.15(9) . . ?
C2 N1 C1 106.63(9) . . ?
N1 N2 H2A 107.2(10) . . ?
N1 N2 H2B 108.0(10) . . ?
H2A N2 H2B 110.5(14) . . ?
C1 N3 N4 107.56(9) . . ?
C2 N4 N3 107.69(8) . . ?
N1 C1 C3 123.12(9) . . ?
N3 C1 N1 108.94(9) . . ?
N3 C1 C3 127.94(10) . . ?
N1 C2 C5 123.45(9) . . ?
N4 C2 N1 109.18(9) . . ?
N4 C2 C5 127.36(10) . . ?
C1 C3 H3A 108.9 . . ?
C1 C3 H3B 108.9 . . ?
C1 C3 C4 113.45(9) . . ?
H3A C3 H3B 107.7 . . ?
C4 C3 H3A 108.9 . . ?
C4 C3 H3B 108.9 . . ?
O1 C4 C3 110.09(9) . . ?
O1 C4 H4A 109.6 . . ?
O1 C4 H4B 109.6 . . ?
C3 C4 H4A 109.6 . . ?
C3 C4 H4B 109.6 . . ?
H4A C4 H4B 108.2 . . ?
C2 C5 H5A 109.2 . . ?
C2 C5 H5B 109.2 . . ?
C2 C5 C6 111.95(9) . . ?
H5A C5 H5B 107.9 . . ?
C6 C5 H5A 109.2 . . ?
C6 C5 H5B 109.2 . . ?
O2 C6 C5 108.78(9) . . ?
O2 C6 H6A 109.9 . . ?
O2 C6 H6B 109.9 . . ?
C5 C6 H6A 109.9 . . ?
C5 C6 H6B 109.9 . . ?
H6A C6 H6B 108.3 . . ?

loop_
_geom_bond_atom_site_label_1
_geom_bond_atom_site_label_2
_geom_bond_distance
_geom_bond_site_symmetry_2
_geom_bond_publ_flag
O1 H1 0.881(19) . ?
O1 C4 1.4194(13) . ?
O2 H2 0.869(19) . ?
O2 C6 1.4241(13) . ?
N1 N2 1.4099(12) . ?
N1 C1 1.3695(14) . ?
N1 C2 1.3621(13) . ?
N2 H2A 0.909(16) . ?
N2 H2B 0.906(17) . ?
N3 N4 1.3974(12) . ?
N3 C1 1.3106(14) . ?
N4 C2 1.3086(14) . ?
C1 C3 1.4922(14) . ?
C2 C5 1.4889(15) . ?
C3 H3A 0.9900 . ?
C3 H3B 0.9900 . ?
C3 C4 1.5181(15) . ?
C4 H4A 0.9900 . ?
C4 H4B 0.9900 . ?
C5 H5A 0.9900 . ?
C5 H5B 0.9900 . ?
C5 C6 1.5128(15) . ?
C6 H6A 0.9900 . ?
C6 H6B 0.9900 . ?

loop_
_geom_hbond_atom_site_label_D
_geom_hbond_atom_site_label_H
_geom_hbond_atom_site_label_A
_geom_hbond_distance_DH
_geom_hbond_distance_HA
_geom_hbond_distance_DA
_geom_hbond_angle_DHA
_geom_hbond_site_symmetry_A
_geom_hbond_publ_flag
O1 H1 N3 0.881(19) 1.891(19) 2.7653(12) 171.3(17) 3_676 yes
O2 H2 N4 0.869(19) 1.901(19) 2.7686(12) 176.9(16) 2_645 yes
N2 H2A O2 0.909(16) 2.068(16) 2.9519(13) 163.8(14) 2 yes
N2 H2B O1 0.906(17) 2.116(16) 2.9264(13) 148.5(14) 1_545 yes

loop_
_geom_torsion_atom_site_label_1
_geom_torsion_atom_site_label_2
_geom_torsion_atom_site_label_3
_geom_torsion_atom_site_label_4
_geom_torsion
_geom_torsion_site_symmetry_1
_geom_torsion_site_symmetry_2
_geom_torsion_site_symmetry_3
_geom_torsion_site_symmetry_4
_geom_torsion_publ_flag
N1 C1 C3 C4 -179.37(9) . . . . ?
N1 C2 C5 C6 174.30(10) . . . . ?
N2 N1 C1 N3 177.12(10) . . . . ?
N2 N1 C1 C3 -2.67(17) . . . . ?
N2 N1 C2 N4 -177.30(9) . . . . ?
N2 N1 C2 C5 1.41(16) . . . . ?
N3 N4 C2 N1 -0.02(12) . . . . ?
N3 N4 C2 C5 -178.67(10) . . . . ?
N3 C1 C3 C4 0.88(16) . . . . ?
N4 N3 C1 N1 0.02(12) . . . . ?
N4 N3 C1 C3 179.80(10) . . . . ?
N4 C2 C5 C6 -7.23(16) . . . . ?
C1 N1 C2 N4 0.03(12) . . . . ?
C1 N1 C2 C5 178.74(10) . . . . ?
C1 N3 N4 C2 0.00(12) . . . . ?
C1 C3 C4 O1 70.24(12) . . . . ?
C2 N1 C1 N3 -0.03(12) . . . . ?
C2 N1 C1 C3 -179.83(10) . . . . ?
C2 C5 C6 O2 179.65(9) . . . . ?

loop_
_exptl_oxdiff_crystal_face_indexfrac_h
_exptl_oxdiff_crystal_face_indexfrac_k
_exptl_oxdiff_crystal_face_indexfrac_l
_exptl_oxdiff_crystal_face_x
_exptl_oxdiff_crystal_face_y
_exptl_oxdiff_crystal_face_z
0.9999 -0.0002 -0.0001 0.0015 -0.1233 0.1547
-0.9996 -0.0001 -0.0002 -0.0015 0.1232 -0.1547
-0.0007 0.9999 0.0005 0.0340 0.2078 0.1651
-0.0008 -1.0000 0.0001 -0.0341 -0.2076 -0.1653
-0.0001 -0.0003 -1.0000 0.0855 -0.0042 -0.0125
0.0007 -0.0004 0.9986 -0.0854 0.0040 0.0124
-0.9990 -1.0003 0.0046 -0.0360 -0.0846 -0.3198
-1.0016 -0.0004 0.9991 -0.0869 0.1276 -0.1427
1.0004 -0.0010 -0.9988 0.0869 -0.1277 0.1423
